data_4070873
loop_
_publ_author_name
'Xu, Xin'
'Xu, Xiaoyan'
'Chen, Yaofeng'
'Sun, Jie'

_publ_section_title
;
 Dialkyllanthanide Complexes Containing New Tridentate Monoanionic Ligands
 with Nitrogen Donors
;
_journal_issue 4
_journal_name_full Organometallics
_journal_page_first 758
_journal_paper_doi 10.1021/om7010936
_journal_volume 27
_journal_year 2008
_chemical_formula_sum 'C32 H60 N3 Si2 Y'
_chemical_formula_weight 631.92
_chemical_name_systematic
; 
 ? 
;
_space_group_IT_number 2
_symmetry_cell_setting triclinic
_symmetry_space_group_name_Hall '-P 1'
_symmetry_space_group_name_H-M 'P -1'
_atom_sites_solution_hydrogens geom
_atom_sites_solution_primary direct
_atom_sites_solution_secondary difmap
_audit_creation_method SHELXL-97
_cell_angle_alpha 89.934(9)
_cell_angle_beta 84.979(10)
_cell_angle_gamma 82.763(11)
_cell_formula_units_Z 2
_cell_length_a 10.989(5)
_cell_length_b 11.935(6)
_cell_length_c 14.662(8)
_cell_measurement_reflns_used 2047
_cell_measurement_temperature 293(2)
_cell_measurement_theta_max 39.905
_cell_measurement_theta_min 4.759
_cell_volume 1900.2(17)
_computing_cell_refinement 'Bruker SMART'
_computing_data_collection 'Bruker SMART'
_computing_data_reduction 'Bruker SHELXTL'
_computing_molecular_graphics 'Bruker SHELXTL'
_computing_publication_material 'Bruker SHELXTL'
_computing_structure_refinement 'SHELXL-97 (Sheldrick, 1997)'
_computing_structure_solution 'SHELXS-97 (Sheldrick, 1990)'
_diffrn_ambient_temperature 293(2)
_diffrn_measured_fraction_theta_full 0.980
_diffrn_measured_fraction_theta_max 0.980
_diffrn_measurement_device_type 'CCD area detector'
_diffrn_measurement_method 'phi and omega scans'
_diffrn_radiation_monochromator graphite
_diffrn_radiation_source 'fine-focus sealed tube'
_diffrn_radiation_type MoK\a
_diffrn_radiation_wavelength 0.71073
_diffrn_reflns_av_R_equivalents 0.1309
_diffrn_reflns_av_sigmaI/netI 0.1833
_diffrn_reflns_limit_h_max 11
_diffrn_reflns_limit_h_min -13
_diffrn_reflns_limit_k_max 14
_diffrn_reflns_limit_k_min -12
_diffrn_reflns_limit_l_max 16
_diffrn_reflns_limit_l_min -18
_diffrn_reflns_number 10460
_diffrn_reflns_theta_full 26.00
_diffrn_reflns_theta_max 26.00
_diffrn_reflns_theta_min 1.72
_exptl_absorpt_coefficient_mu 1.619
_exptl_absorpt_correction_T_max 1.0000
_exptl_absorpt_correction_T_min 0.7726
_exptl_absorpt_correction_type empirical
_exptl_absorpt_process_details sadabs
_exptl_crystal_colour colorless
_exptl_crystal_density_diffrn 1.104
_exptl_crystal_density_method 'not measured'
_exptl_crystal_description prismatic
_exptl_crystal_F_000 680
_exptl_crystal_size_max 0.503
_exptl_crystal_size_mid 0.470
_exptl_crystal_size_min 0.417
_refine_diff_density_max 0.828
_refine_diff_density_min -0.928
_refine_diff_density_rms 0.085
_refine_ls_extinction_method none
_refine_ls_goodness_of_fit_ref 0.820
_refine_ls_hydrogen_treatment constr
_refine_ls_matrix_type full
_refine_ls_number_parameters 355
_refine_ls_number_reflns 7331
_refine_ls_number_restraints 0
_refine_ls_restrained_S_all 0.820
_refine_ls_R_factor_all 0.1224
_refine_ls_R_factor_gt 0.0646
_refine_ls_shift/su_max 0.001
_refine_ls_shift/su_mean 0.000
_refine_ls_structure_factor_coef Fsqd
_refine_ls_weighting_details 'calc w=1/[\s^2^(Fo^2^)+(0.0711P)^2^+0.0000P] where P=(Fo^2^+2Fc^2^)/3'
_refine_ls_weighting_scheme calc
_refine_ls_wR_factor_gt 0.1501
_refine_ls_wR_factor_ref 0.1665
_reflns_number_gt 3644
_reflns_number_total 7331
_reflns_threshold_expression >2sigma(I)
_cod_data_source_file om7010936-file004.cif
_cod_data_source_block cd27444
_cod_depositor_comments
;
The following automatic conversions were performed:

'_symmetry_cell_setting' value 'Triclinic' changed to 'triclinic'
according to /home/saulius/struct/CIF-dictionaries/cif_core.dic
dictionary named 'cif_core.dic' version 2.4.1 from 2010-06-29.

Automatic conversion script
Id: cif_fix_values 1715 2011-07-08 13:25:40Z adriana 
;
_cod_original_cell_volume 1900.3(16)
_cod_original_sg_symbol_H-M P-1
_cod_database_code 4070873

loop_
_symmetry_equiv_pos_as_xyz
'x, y, z'
'-x, -y, -z'

loop_
_atom_site_label
_atom_site_type_symbol
_atom_site_fract_x
_atom_site_fract_y
_atom_site_fract_z
_atom_site_U_iso_or_equiv
_atom_site_adp_type
_atom_site_occupancy
_atom_site_symmetry_multiplicity
_atom_site_calc_flag
_atom_site_refinement_flags
Y Y 0.24690(5) 0.36640(4) 0.28395(3) 0.04701(19) Uani 1 1 d .
Si1 Si 0.27849(16) 0.18191(14) 0.50515(11) 0.0604(4) Uani 1 1 d .
Si2 Si -0.06071(15) 0.48016(15) 0.20464(11) 0.0638(5) Uani 1 1 d .
N1 N 0.3060(4) 0.2476(3) 0.1557(3) 0.0479(10) Uani 1 1 d .
N2 N 0.3535(4) 0.4815(3) 0.1849(3) 0.0500(11) Uani 1 1 d .
N3 N 0.2932(4) 0.5363(4) 0.3733(3) 0.0561(12) Uani 1 1 d .
C1 C 0.3066(7) 0.2054(5) -0.0099(4) 0.0786(19) Uani 1 1 d .
H1A H 0.2458 0.1551 0.0034 0.118 Uiso 1 1 calc R
H1B H 0.3867 0.1625 -0.0186 0.118 Uiso 1 1 calc R
H1C H 0.2895 0.2464 -0.0646 0.118 Uiso 1 1 calc R
C2 C 0.3030(5) 0.2870(5) 0.0686(4) 0.0537(14) Uani 1 1 d .
C3 C 0.3005(5) 0.4015(5) 0.0463(4) 0.0573(14) Uani 1 1 d .
H3 H 0.2720 0.4214 -0.0101 0.069 Uiso 1 1 calc R
C4 C 0.3346(5) 0.4896(5) 0.0968(4) 0.0541(14) Uani 1 1 d .
C5 C 0.3541(6) 0.5970(5) 0.0426(4) 0.0792(19) Uani 1 1 d .
H5A H 0.3055 0.6610 0.0728 0.119 Uiso 1 1 calc R
H5B H 0.3293 0.5896 -0.0181 0.119 Uiso 1 1 calc R
H5C H 0.4395 0.6075 0.0390 0.119 Uiso 1 1 calc R
C6 C 0.4118(5) 0.5712(5) 0.2254(4) 0.0662(16) Uani 1 1 d .
H6A H 0.3650 0.6440 0.2155 0.079 Uiso 1 1 calc R
H6B H 0.4945 0.5717 0.1963 0.079 Uiso 1 1 calc R
C7 C 0.4169(5) 0.5516(5) 0.3271(4) 0.0686(17) Uani 1 1 d .
H7A H 0.4744 0.4848 0.3364 0.082 Uiso 1 1 calc R
H7B H 0.4469 0.6154 0.3546 0.082 Uiso 1 1 calc R
C8 C 0.3025(7) 0.5164(5) 0.4738(4) 0.0763(18) Uani 1 1 d .
H8A H 0.3682 0.4556 0.4812 0.092 Uiso 1 1 calc R
H8B H 0.2262 0.4920 0.5001 0.092 Uiso 1 1 calc R
C9 C 0.2011(5) 0.6362(4) 0.3628(4) 0.0589(15) Uani 1 1 d .
H9A H 0.1206 0.6170 0.3848 0.071 Uiso 1 1 calc R
H9B H 0.1994 0.6524 0.2980 0.071 Uiso 1 1 calc R
C10 C 0.3412(5) 0.1290(4) 0.1689(3) 0.0508(13) Uani 1 1 d .
C11 C 0.4671(5) 0.0899(4) 0.1699(4) 0.0547(14) Uani 1 1 d .
C12 C 0.5021(6) -0.0218(5) 0.1908(4) 0.0626(15) Uani 1 1 d .
H12 H 0.5852 -0.0479 0.1926 0.075 Uiso 1 1 calc R
C13 C 0.4165(7) -0.0948(5) 0.2089(4) 0.0742(18) Uani 1 1 d .
H13 H 0.4417 -0.1699 0.2221 0.089 Uiso 1 1 calc R
C14 C 0.2934(7) -0.0569(5) 0.2076(4) 0.0719(18) Uani 1 1 d .
H14 H 0.2357 -0.1069 0.2197 0.086 Uiso 1 1 calc R
C15 C 0.2536(5) 0.0557(5) 0.1883(4) 0.0571(15) Uani 1 1 d .
C16 C 0.5661(6) 0.1680(5) 0.1475(5) 0.079(2) Uani 1 1 d .
H16 H 0.5254 0.2422 0.1310 0.095 Uiso 1 1 calc R
C17 C 0.6372(7) 0.1829(8) 0.2311(6) 0.131(4) Uani 1 1 d .
H17A H 0.5829 0.2223 0.2787 0.197 Uiso 1 1 calc R
H17B H 0.7040 0.2256 0.2143 0.197 Uiso 1 1 calc R
H17C H 0.6692 0.1101 0.2528 0.197 Uiso 1 1 calc R
C18 C 0.6567(7) 0.1233(6) 0.0679(5) 0.100(2) Uani 1 1 d .
H18A H 0.6979 0.0509 0.0833 0.150 Uiso 1 1 calc R
H18B H 0.7162 0.1749 0.0554 0.150 Uiso 1 1 calc R
H18C H 0.6132 0.1158 0.0147 0.150 Uiso 1 1 calc R
C19 C 0.1174(6) 0.0952(6) 0.1892(4) 0.0767(19) Uani 1 1 d .
H19 H 0.1075 0.1761 0.1756 0.092 Uiso 1 1 calc R
C20 C 0.0588(7) 0.0339(8) 0.1139(6) 0.128(3) Uani 1 1 d .
H20A H 0.0978 0.0494 0.0548 0.192 Uiso 1 1 calc R
H20B H -0.0276 0.0604 0.1159 0.192 Uiso 1 1 calc R
H20C H 0.0699 -0.0460 0.1243 0.192 Uiso 1 1 calc R
C21 C 0.0482(7) 0.0796(7) 0.2824(6) 0.114(3) Uani 1 1 d .
H21A H 0.0585 0.0011 0.2982 0.171 Uiso 1 1 calc R
H21B H -0.0378 0.1052 0.2796 0.171 Uiso 1 1 calc R
H21C H 0.0803 0.1226 0.3279 0.171 Uiso 1 1 calc R
C22 C 0.3346(6) 0.2389(5) 0.3952(4) 0.0665(16) Uani 1 1 d .
H22A H 0.3664 0.1717 0.3593 0.080 Uiso 1 1 calc R
H22B H 0.4068 0.2721 0.4099 0.080 Uiso 1 1 calc R
C23 C 0.2693(11) 0.0291(6) 0.5017(7) 0.145(4) Uani 1 1 d .
H23A H 0.2215 0.0123 0.4529 0.247 Uiso 1 1 calc R
H23B H 0.2309 0.0064 0.5589 0.247 Uiso 1 1 calc R
H23C H 0.3508 -0.0110 0.4915 0.247 Uiso 1 1 calc R
C24 C 0.1206(7) 0.2535(7) 0.5434(6) 0.120(3) Uani 1 1 d .
H24A H 0.1235 0.3330 0.5513 0.181 Uiso 1 1 calc R
H24B H 0.0921 0.2222 0.6005 0.181 Uiso 1 1 calc R
H24C H 0.0653 0.2421 0.4981 0.181 Uiso 1 1 calc R
C25 C 0.3762(7) 0.2081(7) 0.5985(5) 0.114(3) Uani 1 1 d .
H25A H 0.4589 0.1730 0.5829 0.171 Uiso 1 1 calc R
H25B H 0.3438 0.1769 0.6545 0.171 Uiso 1 1 calc R
H25C H 0.3762 0.2880 0.6063 0.171 Uiso 1 1 calc R
C26 C 0.0271(5) 0.4096(5) 0.2955(3) 0.0556(14) Uani 1 1 d .
H26A H -0.0056 0.3387 0.3073 0.067 Uiso 1 1 calc R
H26B H 0.0048 0.4556 0.3503 0.067 Uiso 1 1 calc R
C27 C -0.2307(6) 0.5140(7) 0.2370(5) 0.098(2) Uani 1 1 d .
H27A H -0.2656 0.4453 0.2500 0.147 Uiso 1 1 calc R
H27B H -0.2692 0.5519 0.1872 0.147 Uiso 1 1 calc R
H27C H -0.2440 0.5621 0.2903 0.147 Uiso 1 1 calc R
C28 C -0.0035(6) 0.6177(5) 0.1705(4) 0.085(2) Uani 1 1 d .
H28A H -0.0102 0.6665 0.2231 0.128 Uiso 1 1 calc R
H28B H -0.0523 0.6531 0.1247 0.128 Uiso 1 1 calc R
H28C H 0.0810 0.6035 0.1462 0.128 Uiso 1 1 calc R
C29 C -0.0465(6) 0.3854(6) 0.1010(4) 0.089(2) Uani 1 1 d .
H29A H 0.0389 0.3642 0.0814 0.133 Uiso 1 1 calc R
H29B H -0.0866 0.4248 0.0525 0.133 Uiso 1 1 calc R
H29C H -0.0847 0.3189 0.1160 0.133 Uiso 1 1 calc R
C8A C 0.3271(7) 0.6191(5) 0.5266(4) 0.084(2) Uani 1 1 d .
H8A1 H 0.3267 0.6011 0.5912 0.101 Uiso 1 1 calc R
H8A2 H 0.4082 0.6381 0.5060 0.101 Uiso 1 1 calc R
C9A C 0.2223(6) 0.7427(5) 0.4120(4) 0.0684(16) Uani 1 1 d .
H9A1 H 0.1543 0.8014 0.4050 0.082 Uiso 1 1 calc R
H9A2 H 0.2972 0.7692 0.3851 0.082 Uiso 1 1 calc R
C8C C 0.2332(7) 0.7188(5) 0.5143(4) 0.081(2) Uani 1 1 d .
H8C1 H 0.2566 0.7846 0.5438 0.097 Uiso 1 1 calc R
H8C2 H 0.1539 0.7043 0.5431 0.097 Uiso 1 1 calc R

loop_
_atom_site_aniso_label
_atom_site_aniso_U_11
_atom_site_aniso_U_22
_atom_site_aniso_U_33
_atom_site_aniso_U_23
_atom_site_aniso_U_13
_atom_site_aniso_U_12
Y 0.0566(3) 0.0483(3) 0.0374(3) 0.0105(2) -0.0052(2) -0.0111(2)
Si1 0.0787(11) 0.0584(10) 0.0464(10) 0.0107(8) -0.0109(8) -0.0139(9)
Si2 0.0553(10) 0.0902(13) 0.0458(10) 0.0096(9) -0.0035(8) -0.0090(9)
N1 0.056(3) 0.044(3) 0.045(3) 0.004(2) -0.004(2) -0.010(2)
N2 0.045(3) 0.050(3) 0.054(3) 0.003(2) 0.001(2) -0.009(2)
N3 0.067(3) 0.054(3) 0.049(3) 0.008(2) -0.009(2) -0.011(2)
C1 0.123(6) 0.067(4) 0.047(4) 0.005(3) -0.011(4) -0.014(4)
C2 0.056(3) 0.057(4) 0.047(3) 0.006(3) -0.004(3) -0.003(3)
C3 0.067(4) 0.063(4) 0.040(3) 0.021(3) -0.004(3) -0.001(3)
C4 0.056(3) 0.055(4) 0.050(4) 0.013(3) 0.007(3) -0.006(3)
C5 0.092(5) 0.069(4) 0.073(4) 0.029(3) 0.007(4) -0.010(4)
C6 0.060(4) 0.068(4) 0.071(4) 0.011(3) 0.005(3) -0.018(3)
C7 0.055(4) 0.074(4) 0.080(5) -0.004(3) -0.014(3) -0.014(3)
C8 0.111(5) 0.060(4) 0.060(4) 0.022(3) -0.020(4) -0.014(4)
C9 0.067(4) 0.061(4) 0.051(3) 0.005(3) -0.008(3) -0.015(3)
C10 0.066(4) 0.054(4) 0.034(3) 0.000(2) -0.005(3) -0.013(3)
C11 0.065(4) 0.051(4) 0.049(3) 0.004(3) -0.005(3) -0.011(3)
C12 0.074(4) 0.049(4) 0.066(4) 0.010(3) -0.011(3) -0.010(3)
C13 0.111(6) 0.048(4) 0.067(4) 0.016(3) -0.014(4) -0.015(4)
C14 0.094(5) 0.070(4) 0.060(4) 0.014(3) -0.008(4) -0.041(4)
C15 0.078(4) 0.052(4) 0.046(3) 0.005(3) -0.009(3) -0.025(3)
C16 0.067(4) 0.051(4) 0.118(6) 0.005(4) 0.000(4) -0.009(3)
C17 0.116(7) 0.184(9) 0.110(7) -0.037(6) 0.004(5) -0.086(7)
C18 0.102(6) 0.101(6) 0.094(6) 0.017(4) 0.024(5) -0.023(5)
C19 0.078(5) 0.079(5) 0.079(5) 0.006(4) -0.011(4) -0.030(4)
C20 0.099(6) 0.186(9) 0.110(7) -0.016(7) -0.026(5) -0.046(6)
C21 0.099(6) 0.129(7) 0.112(7) 0.015(5) 0.019(5) -0.024(5)
C22 0.105(5) 0.051(3) 0.044(3) 0.014(3) -0.013(3) -0.011(3)
C23 0.200(14) 0.084(6) 0.141(9) 0.010(6) -0.016(9) -0.068(8)
C24 0.100(6) 0.153(8) 0.102(6) 0.017(6) 0.018(5) -0.013(6)
C25 0.124(6) 0.150(7) 0.074(5) 0.017(5) -0.038(5) -0.024(6)
C26 0.056(3) 0.070(4) 0.041(3) 0.012(3) -0.007(3) -0.006(3)
C27 0.072(4) 0.151(7) 0.069(5) 0.017(5) 0.000(4) -0.007(5)
C28 0.100(5) 0.099(5) 0.058(4) 0.031(4) -0.016(4) -0.011(4)
C29 0.083(5) 0.119(6) 0.061(4) -0.002(4) -0.010(4) -0.002(4)
C8A 0.135(6) 0.074(5) 0.053(4) 0.014(3) -0.031(4) -0.033(5)
C9A 0.089(4) 0.056(4) 0.060(4) 0.010(3) -0.002(3) -0.014(3)
C8C 0.121(6) 0.068(4) 0.056(4) -0.004(3) 0.002(4) -0.028(4)

loop_
_atom_type_symbol
_atom_type_description
_atom_type_scat_dispersion_real
_atom_type_scat_dispersion_imag
_atom_type_scat_source
C C 0.0033 0.0016 'International Tables Vol C Tables 4.2.6.8 and 6.1.1.4'
H H 0.0000 0.0000 'International Tables Vol C Tables 4.2.6.8 and 6.1.1.4'
N N 0.0061 0.0033 'International Tables Vol C Tables 4.2.6.8 and 6.1.1.4'
Si Si 0.0817 0.0704 'International Tables Vol C Tables 4.2.6.8 and 6.1.1.4'
Y Y -2.7962 3.5667 'International Tables Vol C Tables 4.2.6.8 and 6.1.1.4'

loop_
_geom_angle_atom_site_label_1
_geom_angle_atom_site_label_2
_geom_angle_atom_site_label_3
_geom_angle
N2 Y N1 77.72(14)
N2 Y C26 115.17(16)
N1 Y C26 107.96(16)
N2 Y C22 126.33(18)
N1 Y C22 96.54(18)
C26 Y C22 117.22(19)
N2 Y N3 71.01(15)
N1 Y N3 145.84(14)
C26 Y N3 97.68(17)
C22 Y N3 91.18(17)
C22 Si1 C23 113.7(4)
C22 Si1 C25 112.2(3)
C23 Si1 C25 107.3(4)
C22 Si1 C24 110.4(3)
C23 Si1 C24 107.3(5)
C25 Si1 C24 105.5(4)
C26 Si2 C27 114.4(3)
C26 Si2 C29 109.9(3)
C27 Si2 C29 105.5(3)
C26 Si2 C28 111.5(3)
C27 Si2 C28 106.3(3)
C29 Si2 C28 108.9(3)
C2 N1 C10 118.7(4)
C2 N1 Y 121.9(3)
C10 N1 Y 119.4(3)
C4 N2 C6 117.6(4)
C4 N2 Y 121.8(3)
C6 N2 Y 117.9(3)
C9 N3 C7 112.1(4)
C9 N3 C8 108.3(4)
C7 N3 C8 110.0(5)
C9 N3 Y 111.8(3)
C7 N3 Y 99.9(3)
C8 N3 Y 114.6(3)
C2 C1 H1A 109.5
C2 C1 H1B 109.5
H1A C1 H1B 109.5
C2 C1 H1C 109.5
H1A C1 H1C 109.5
H1B C1 H1C 109.5
N1 C2 C3 123.6(5)
N1 C2 C1 119.7(5)
C3 C2 C1 116.6(5)
C4 C3 C2 129.1(5)
C4 C3 H3 115.4
C2 C3 H3 115.4
N2 C4 C3 123.2(5)
N2 C4 C5 121.5(5)
C3 C4 C5 115.3(5)
C4 C5 H5A 109.5
C4 C5 H5B 109.5
H5A C5 H5B 109.5
C4 C5 H5C 109.5
H5A C5 H5C 109.5
H5B C5 H5C 109.5
N2 C6 C7 109.7(5)
N2 C6 H6A 109.7
C7 C6 H6A 109.7
N2 C6 H6B 109.7
C7 C6 H6B 109.7
H6A C6 H6B 108.2
N3 C7 C6 111.8(5)
N3 C7 H7A 109.3
C6 C7 H7A 109.3
N3 C7 H7B 109.3
C6 C7 H7B 109.3
H7A C7 H7B 107.9
N3 C8 C8A 114.1(5)
N3 C8 H8A 108.7
C8A C8 H8A 108.7
N3 C8 H8B 108.7
C8A C8 H8B 108.7
H8A C8 H8B 107.6
N3 C9 C9A 115.8(4)
N3 C9 H9A 108.3
C9A C9 H9A 108.3
N3 C9 H9B 108.3
C9A C9 H9B 108.3
H9A C9 H9B 107.4
C15 C10 C11 120.1(5)
C15 C10 N1 121.4(5)
C11 C10 N1 118.2(4)
C12 C11 C10 119.0(5)
C12 C11 C16 119.5(5)
C10 C11 C16 121.5(5)
C13 C12 C11 121.2(6)
C13 C12 H12 119.4
C11 C12 H12 119.4
C12 C13 C14 119.9(6)
C12 C13 H13 120.0
C14 C13 H13 120.0
C13 C14 C15 120.9(5)
C13 C14 H14 119.5
C15 C14 H14 119.5
C10 C15 C14 118.8(6)
C10 C15 C19 121.6(5)
C14 C15 C19 119.6(5)
C18 C16 C17 108.9(6)
C18 C16 C11 112.0(5)
C17 C16 C11 110.5(6)
C18 C16 H16 108.5
C17 C16 H16 108.5
C11 C16 H16 108.5
C16 C17 H17A 109.5
C16 C17 H17B 109.5
H17A C17 H17B 109.5
C16 C17 H17C 109.5
H17A C17 H17C 109.5
H17B C17 H17C 109.5
C16 C18 H18A 109.5
C16 C18 H18B 109.5
H18A C18 H18B 109.5
C16 C18 H18C 109.5
H18A C18 H18C 109.5
H18B C18 H18C 109.5
C15 C19 C21 112.4(6)
C15 C19 C20 111.2(6)
C21 C19 C20 109.8(6)
C15 C19 H19 107.8
C21 C19 H19 107.8
C20 C19 H19 107.8
C19 C20 H20A 109.5
C19 C20 H20B 109.5
H20A C20 H20B 109.5
C19 C20 H20C 109.5
H20A C20 H20C 109.5
H20B C20 H20C 109.5
C19 C21 H21A 109.5
C19 C21 H21B 109.5
H21A C21 H21B 109.5
C19 C21 H21C 109.5
H21A C21 H21C 109.5
H21B C21 H21C 109.5
Si1 C22 Y 135.4(3)
Si1 C22 H22A 103.3
Y C22 H22A 103.3
Si1 C22 H22B 103.3
Y C22 H22B 103.3
H22A C22 H22B 105.2
Si1 C23 H23A 109.5
Si1 C23 H23B 109.5
H23A C23 H23B 109.5
Si1 C23 H23C 109.5
H23A C23 H23C 109.5
H23B C23 H23C 109.5
Si1 C24 H24A 109.5
Si1 C24 H24B 109.5
H24A C24 H24B 109.5
Si1 C24 H24C 109.5
H24A C24 H24C 109.5
H24B C24 H24C 109.5
Si1 C25 H25A 109.5
Si1 C25 H25B 109.5
H25A C25 H25B 109.5
Si1 C25 H25C 109.5
H25A C25 H25C 109.5
H25B C25 H25C 109.5
Si2 C26 Y 124.1(3)
Si2 C26 H26A 106.3
Y C26 H26A 106.3
Si2 C26 H26B 106.3
Y C26 H26B 106.3
H26A C26 H26B 106.4
Si2 C27 H27A 109.5
Si2 C27 H27B 109.5
H27A C27 H27B 109.5
Si2 C27 H27C 109.5
H27A C27 H27C 109.5
H27B C27 H27C 109.5
Si2 C28 H28A 109.5
Si2 C28 H28B 109.5
H28A C28 H28B 109.5
Si2 C28 H28C 109.5
H28A C28 H28C 109.5
H28B C28 H28C 109.5
Si2 C29 H29A 109.5
Si2 C29 H29B 109.5
H29A C29 H29B 109.5
Si2 C29 H29C 109.5
H29A C29 H29C 109.5
H29B C29 H29C 109.5
C8C C8A C8 111.9(5)
C8C C8A H8A1 109.2
C8 C8A H8A1 109.2
C8C C8A H8A2 109.2
C8 C8A H8A2 109.2
H8A1 C8A H8A2 107.9
C9 C9A C8C 110.0(5)
C9 C9A H9A1 109.7
C8C C9A H9A1 109.7
C9 C9A H9A2 109.7
C8C C9A H9A2 109.7
H9A1 C9A H9A2 108.2
C8A C8C C9A 110.7(5)
C8A C8C H8C1 109.5
C9A C8C H8C1 109.5
C8A C8C H8C2 109.5
C9A C8C H8C2 109.5
H8C1 C8C H8C2 108.1

loop_
_geom_bond_atom_site_label_1
_geom_bond_atom_site_label_2
_geom_bond_distance
Y N2 2.339(4)
Y N1 2.352(4)
Y C26 2.397(5)
Y C22 2.410(5)
Y N3 2.543(4)
Si1 C22 1.836(6)
Si1 C23 1.840(7)
Si1 C25 1.862(7)
Si1 C24 1.874(8)
Si2 C26 1.852(5)
Si2 C27 1.879(6)
Si2 C29 1.879(6)
Si2 C28 1.882(6)
N1 C2 1.361(6)
N1 C10 1.436(6)
N2 C4 1.328(7)
N2 C6 1.467(6)
N3 C9 1.481(7)
N3 C7 1.497(7)
N3 C8 1.503(7)
C1 C2 1.504(7)
C1 H1A 0.9600
C1 H1B 0.9600
C1 H1C 0.9600
C2 C3 1.402(7)
C3 C4 1.395(7)
C3 H3 0.9300
C4 C5 1.536(7)
C5 H5A 0.9600
C5 H5B 0.9600
C5 H5C 0.9600
C6 C7 1.513(8)
C6 H6A 0.9700
C6 H6B 0.9700
C7 H7A 0.9700
C7 H7B 0.9700
C8 C8A 1.516(8)
C8 H8A 0.9700
C8 H8B 0.9700
C9 C9A 1.515(7)
C9 H9A 0.9700
C9 H9B 0.9700
C10 C15 1.391(7)
C10 C11 1.405(7)
C11 C12 1.382(7)
C11 C16 1.534(8)
C12 C13 1.370(8)
C12 H12 0.9300
C13 C14 1.373(8)
C13 H13 0.9300
C14 C15 1.397(8)
C14 H14 0.9300
C15 C19 1.511(8)
C16 C18 1.517(9)
C16 C17 1.533(9)
C16 H16 0.9800
C17 H17A 0.9600
C17 H17B 0.9600
C17 H17C 0.9600
C18 H18A 0.9600
C18 H18B 0.9600
C18 H18C 0.9600
C19 C21 1.528(9)
C19 C20 1.554(8)
C19 H19 0.9800
C20 H20A 0.9600
C20 H20B 0.9600
C20 H20C 0.9600
C21 H21A 0.9600
C21 H21B 0.9600
C21 H21C 0.9600
C22 H22A 0.9700
C22 H22B 0.9700
C23 H23A 0.9600
C23 H23B 0.9600
C23 H23C 0.9600
C24 H24A 0.9600
C24 H24B 0.9600
C24 H24C 0.9600
C25 H25A 0.9600
C25 H25B 0.9600
C25 H25C 0.9600
C26 H26A 0.9700
C26 H26B 0.9700
C27 H27A 0.9600
C27 H27B 0.9600
C27 H27C 0.9600
C28 H28A 0.9600
C28 H28B 0.9600
C28 H28C 0.9600
C29 H29A 0.9600
C29 H29B 0.9600
C29 H29C 0.9600
C8A C8C 1.496(9)
C8A H8A1 0.9700
C8A H8A2 0.9700
C9A C8C 1.539(8)
C9A H9A1 0.9700
C9A H9A2 0.9700
C8C H8C1 0.9700
C8C H8C2 0.9700

loop_
_geom_torsion_atom_site_label_1
_geom_torsion_atom_site_label_2
_geom_torsion_atom_site_label_3
_geom_torsion_atom_site_label_4
_geom_torsion
N2 Y N1 C2 -39.5(4)
C26 Y N1 C2 73.2(4)
C22 Y N1 C2 -165.4(4)
N3 Y N1 C2 -63.5(5)
N2 Y N1 C10 143.3(4)
C26 Y N1 C10 -104.0(4)
C22 Y N1 C10 17.4(4)
N3 Y N1 C10 119.3(4)
N1 Y N2 C4 45.6(4)
C26 Y N2 C4 -58.7(4)
C22 Y N2 C4 134.7(4)
N3 Y N2 C4 -148.4(4)
N1 Y N2 C6 -153.5(4)
C26 Y N2 C6 102.2(4)
C22 Y N2 C6 -64.4(4)
N3 Y N2 C6 12.5(3)
N2 Y N3 C9 83.0(3)
N1 Y N3 C9 107.8(4)
C26 Y N3 C9 -31.0(4)
C22 Y N3 C9 -148.7(4)
N2 Y N3 C7 -35.7(3)
N1 Y N3 C7 -10.9(5)
C26 Y N3 C7 -149.8(3)
C22 Y N3 C7 92.6(4)
N2 Y N3 C8 -153.3(4)
N1 Y N3 C8 -128.5(4)
C26 Y N3 C8 92.7(4)
C22 Y N3 C8 -25.0(4)
C10 N1 C2 C3 -163.6(5)
Y N1 C2 C3 19.2(7)
C10 N1 C2 C1 14.4(7)
Y N1 C2 C1 -162.8(4)
N1 C2 C3 C4 20.1(9)
C1 C2 C3 C4 -157.9(6)
C6 N2 C4 C3 168.4(5)
Y N2 C4 C3 -30.7(7)
C6 N2 C4 C5 -9.3(7)
Y N2 C4 C5 151.7(4)
C2 C3 C4 N2 -13.9(9)
C2 C3 C4 C5 163.9(6)
C4 N2 C6 C7 175.9(5)
Y N2 C6 C7 14.2(6)
C9 N3 C7 C6 -59.8(6)
C8 N3 C7 C6 179.7(5)
Y N3 C7 C6 58.8(5)
N2 C6 C7 N3 -52.6(6)
C9 N3 C8 C8A -53.1(7)
C7 N3 C8 C8A 69.7(7)
Y N3 C8 C8A -178.7(4)
C7 N3 C9 C9A -67.5(6)
C8 N3 C9 C9A 54.0(6)
Y N3 C9 C9A -178.8(4)
C2 N1 C10 C15 -98.7(6)
Y N1 C10 C15 78.6(5)
C2 N1 C10 C11 86.9(6)
Y N1 C10 C11 -95.8(5)
C15 C10 C11 C12 -0.4(8)
N1 C10 C11 C12 174.2(5)
C15 C10 C11 C16 179.1(5)
N1 C10 C11 C16 -6.4(8)
C10 C11 C12 C13 1.1(8)
C16 C11 C12 C13 -178.4(6)
C11 C12 C13 C14 -0.8(9)
C12 C13 C14 C15 -0.2(9)
C11 C10 C15 C14 -0.7(8)
N1 C10 C15 C14 -175.0(5)
C11 C10 C15 C19 179.1(5)
N1 C10 C15 C19 4.8(8)
C13 C14 C15 C10 1.0(9)
C13 C14 C15 C19 -178.8(5)
C12 C11 C16 C18 57.1(8)
C10 C11 C16 C18 -122.4(6)
C12 C11 C16 C17 -64.5(8)
C10 C11 C16 C17 116.0(7)
C10 C15 C19 C21 -119.7(6)
C14 C15 C19 C21 60.1(8)
C10 C15 C19 C20 116.8(6)
C14 C15 C19 C20 -63.4(8)
C23 Si1 C22 Y 112.8(5)
C25 Si1 C22 Y -125.2(5)
C24 Si1 C22 Y -7.8(5)
N2 Y C22 Si1 152.0(3)
N1 Y C22 Si1 -128.4(4)
C26 Y C22 Si1 -14.3(5)
N3 Y C22 Si1 84.9(4)
C27 Si2 C26 Y -175.1(3)
C29 Si2 C26 Y 66.5(4)
C28 Si2 C26 Y -54.4(4)
N2 Y C26 Si2 25.4(4)
N1 Y C26 Si2 -59.1(3)
C22 Y C26 Si2 -166.7(3)
N3 Y C26 Si2 98.0(3)
N3 C8 C8A C8C 55.3(8)
N3 C9 C9A C8C -54.9(7)
C8 C8A C8C C9A -53.4(7)
C9 C9A C8C C8A 52.3(7)
